data_4072103
loop_
_publ_author_name
'Yeh, Ming-Chang P.'
'Tsao, Wen-Cheng'
'Lee, Bo-Jen'
'Lin, Tzu-Ling'

_publ_section_title
;
 Facile Synthesis of Carbotetracycles via Gold(I)-Catalyzed Cyclization of
 Unactivated Cyclic 1-Aryl-6,8-dien-1-ynes
;
_journal_issue 20
_journal_name_full Organometallics
_journal_page_first 5326
_journal_paper_doi 10.1021/om8005917
_journal_volume 27
_journal_year 2008
_chemical_formula_moiety 'C24 H22 O2'
_chemical_formula_sum 'C24 H22 O2'
_chemical_formula_weight 342.42
_chemical_name_systematic
;
 ?
;
_space_group_IT_number 2
_symmetry_cell_setting triclinic
_symmetry_space_group_name_Hall '-P 1'
_symmetry_space_group_name_H-M 'P -1'
_atom_sites_solution_hydrogens geom
_atom_sites_solution_primary direct
_atom_sites_solution_secondary difmap
_audit_creation_method SHELXL-97
_cell_angle_alpha 84.277(5)
_cell_angle_beta 78.835(5)
_cell_angle_gamma 89.807(9)
_cell_formula_units_Z 4
_cell_length_a 7.6847(12)
_cell_length_b 9.6434(12)
_cell_length_c 25.397(5)
_cell_measurement_reflns_used 12635
_cell_measurement_temperature 293(2)
_cell_measurement_theta_max 25.35
_cell_measurement_theta_min 2.037
_cell_volume 1837.0(5)
_computing_cell_refinement 'HKL Scalepack (Otwinowski & Minor 1997)'
_computing_data_collection 'Collect (Nonius BV, 1997-2000)'
_computing_data_reduction 'HKL Denzo and Scalepack (Otwinowski & Minor 19'
_computing_molecular_graphics 'Ortep-3 for Windows (Farrugia, 1997)'
_computing_publication_material 'WinGX publication routines (Farrugia, 1999)'
_computing_structure_refinement 'SHELXL-97 (Sheldrick, 1997)'
_computing_structure_solution 'SHELXS-86 (Sheldrick, 1986)'
_diffrn_ambient_temperature 293(2)
_diffrn_detector_area_resol_mean 9
_diffrn_measured_fraction_theta_full 0.611
_diffrn_measured_fraction_theta_max 0.611
_diffrn_measurement_device_type KappaCCD
_diffrn_measurement_method 'CCD rotation images, thick slices'
_diffrn_radiation_monochromator graphite
_diffrn_radiation_source 'fine-focus sealed tube'
_diffrn_radiation_type MoK\a
_diffrn_radiation_wavelength 0.71073
_diffrn_reflns_av_R_equivalents 0.2114
_diffrn_reflns_av_sigmaI/netI 0.2809
_diffrn_reflns_limit_h_max 8
_diffrn_reflns_limit_h_min -8
_diffrn_reflns_limit_k_max 11
_diffrn_reflns_limit_k_min -8
_diffrn_reflns_limit_l_max 29
_diffrn_reflns_limit_l_min -30
_diffrn_reflns_number 5878
_diffrn_reflns_theta_full 25.35
_diffrn_reflns_theta_max 25.35
_diffrn_reflns_theta_min 2.12
_exptl_absorpt_coefficient_mu 0.077
_exptl_absorpt_correction_T_max 0.997
_exptl_absorpt_correction_T_min 0.985
_exptl_absorpt_correction_type multi-scan
_exptl_absorpt_process_details
;
 ?
;
_exptl_crystal_colour colorless
_exptl_crystal_density_diffrn 1.238
_exptl_crystal_density_method 'not measured'
_exptl_crystal_description prism
_exptl_crystal_F_000 728
_exptl_crystal_size_max 0.2
_exptl_crystal_size_mid 0.14
_exptl_crystal_size_min 0.04
_refine_diff_density_max 0.600
_refine_diff_density_min -0.364
_refine_diff_density_rms 0.099
_refine_ls_extinction_method none
_refine_ls_goodness_of_fit_ref 1.095
_refine_ls_hydrogen_treatment fixed
_refine_ls_matrix_type full
_refine_ls_number_parameters 469
_refine_ls_number_reflns 4105
_refine_ls_number_restraints 0
_refine_ls_restrained_S_all 1.095
_refine_ls_R_factor_all 0.3048
_refine_ls_R_factor_gt 0.1458
_refine_ls_shift/su_max 0.011
_refine_ls_shift/su_mean 0.002
_refine_ls_structure_factor_coef Fsqd
_refine_ls_weighting_details 'calc w=1/[\s^2^(Fo^2^)+(0.2000P)^2^+0.0000P] where P=(Fo^2^+2Fc^2^)/3'
_refine_ls_weighting_scheme calc
_refine_ls_wR_factor_gt 0.3277
_refine_ls_wR_factor_ref 0.4467
_reflns_number_gt 1444
_reflns_number_total 4105
_reflns_threshold_expression >2sigma(I)
_cod_data_source_file om8005917_si_004.cif
_cod_data_source_block 6571
_cod_original_cell_volume 1837.1(5)
_cod_database_code 4072103

loop_
_symmetry_equiv_pos_as_xyz
'x, y, z'
'-x, -y, -z'

loop_
_atom_site_label
_atom_site_type_symbol
_atom_site_fract_x
_atom_site_fract_y
_atom_site_fract_z
_atom_site_U_iso_or_equiv
_atom_site_adp_type
_atom_site_occupancy
_atom_site_symmetry_multiplicity
_atom_site_calc_flag
_atom_site_refinement_flags
C1 C 1.3812(19) -0.0664(16) 0.4365(7) 0.074(5) Uani 1 1 d .
H1A H 1.4235 0.0064 0.4542 0.111 Uiso 1 1 calc R
H1B H 1.4800 -0.1074 0.4145 0.111 Uiso 1 1 calc R
H1C H 1.3199 -0.1364 0.4630 0.111 Uiso 1 1 calc R
C2 C 1.2565(18) -0.0064(15) 0.4015(6) 0.054(4) Uani 1 1 d .
C3 C 1.1683(17) -0.1056(12) 0.3686(5) 0.044(4) Uani 1 1 d .
C4 C 1.052(2) -0.2011(17) 0.4125(6) 0.059(4) Uani 1 1 d .
C5 C 0.895(2) -0.1334(17) 0.4477(7) 0.084(6) Uani 1 1 d .
H5A H 0.8327 -0.2028 0.4743 0.126 Uiso 1 1 calc R
H5B H 0.8165 -0.0940 0.4254 0.126 Uiso 1 1 calc R
H5C H 0.9393 -0.0613 0.4654 0.126 Uiso 1 1 calc R
C6 C 1.0690(17) -0.0175(15) 0.3294(6) 0.056(4) Uani 1 1 d .
H6 H 1.0148 0.0647 0.3452 0.067 Uiso 1 1 calc R
C7 C 0.928(2) -0.1129(17) 0.3129(7) 0.080(5) Uani 1 1 d .
H7A H 0.9721 -0.2072 0.3133 0.095 Uiso 1 1 calc R
H7B H 0.8205 -0.1140 0.3403 0.095 Uiso 1 1 calc R
C8 C 0.879(2) -0.0725(18) 0.2581(7) 0.076(5) Uani 1 1 d .
H8 H 0.7716 -0.1025 0.2508 0.092 Uiso 1 1 calc R
C9 C 0.9894(19) 0.0047(15) 0.2220(7) 0.061(4) Uani 1 1 d .
H9 H 0.9581 0.0188 0.1883 0.074 Uiso 1 1 calc R
C10 C 1.1584(17) 0.0740(14) 0.2259(5) 0.053(4) Uani 1 1 d .
H10 H 1.1362 0.1741 0.2261 0.063 Uiso 1 1 calc R
C11 C 1.2167(16) 0.0232(13) 0.2798(5) 0.049(4) Uani 1 1 d .
H11 H 1.2881 0.0981 0.2889 0.058 Uiso 1 1 calc R
C12 C 1.3332(18) -0.1065(14) 0.2747(6) 0.053(4) Uani 1 1 d .
C13 C 1.3002(19) -0.1854(15) 0.3323(6) 0.066(4) Uani 1 1 d .
H13A H 1.2547 -0.2787 0.3315 0.079 Uiso 1 1 calc R
H13B H 1.4104 -0.1929 0.3456 0.079 Uiso 1 1 calc R
C14 C 1.4225(18) -0.1404(14) 0.2300(6) 0.050(4) Uani 1 1 d .
H14 H 1.4854 -0.2230 0.2295 0.060 Uiso 1 1 calc R
C15 C 1.4269(19) -0.0517(15) 0.1802(6) 0.055(4) Uani 1 1 d .
C16 C 1.3070(17) 0.0558(14) 0.1788(6) 0.047(4) Uani 1 1 d .
C17 C 1.306(2) 0.1427(16) 0.1296(6) 0.064(4) Uani 1 1 d .
H17 H 1.2202 0.2106 0.1287 0.077 Uiso 1 1 calc R
C18 C 1.430(2) 0.1275(14) 0.0839(6) 0.062(4) Uani 1 1 d .
H18 H 1.4316 0.1880 0.0529 0.075 Uiso 1 1 calc R
C19 C 1.5576(18) 0.0159(14) 0.0843(6) 0.050(4) Uani 1 1 d .
C20 C 1.684(2) -0.0024(18) 0.0369(6) 0.073(5) Uani 1 1 d .
H20 H 1.6824 0.0548 0.0053 0.088 Uiso 1 1 calc R
C21 C 1.808(2) -0.104(2) 0.0378(7) 0.076(5) Uani 1 1 d .
H21 H 1.8921 -0.1159 0.0070 0.091 Uiso 1 1 calc R
C22 C 1.806(2) -0.1907(19) 0.0856(8) 0.090(6) Uani 1 1 d .
H22 H 1.8912 -0.2594 0.0866 0.108 Uiso 1 1 calc R
C23 C 1.684(2) -0.1753(17) 0.1301(7) 0.076(5) Uani 1 1 d .
H23 H 1.6839 -0.2366 0.1608 0.091 Uiso 1 1 calc R
C24 C 1.5556(18) -0.0709(14) 0.1324(6) 0.051(4) Uani 1 1 d .
C25 C 1.879(2) -0.6485(16) 0.4362(7) 0.089(6) Uani 1 1 d .
H25A H 1.9261 -0.7285 0.4539 0.134 Uiso 1 1 calc R
H25B H 1.8131 -0.5941 0.4627 0.134 Uiso 1 1 calc R
H25C H 1.9747 -0.5929 0.4143 0.134 Uiso 1 1 calc R
C26 C 1.7561(17) -0.6966(18) 0.4003(6) 0.053(4) Uani 1 1 d .
C27 C 1.6671(17) -0.5874(13) 0.3699(5) 0.044(4) Uani 1 1 d .
C28 C 1.5400(18) -0.5145(15) 0.4105(6) 0.057(4) Uani 1 1 d .
C29 C 1.3905(17) -0.5922(16) 0.4476(6) 0.068(5) Uani 1 1 d .
H29A H 1.3247 -0.5299 0.4710 0.102 Uiso 1 1 calc R
H29B H 1.4365 -0.6662 0.4689 0.102 Uiso 1 1 calc R
H29C H 1.3139 -0.6307 0.4269 0.102 Uiso 1 1 calc R
C30 C 1.5682(16) -0.6520(13) 0.3284(6) 0.048(4) Uani 1 1 d .
H30 H 1.5164 -0.7438 0.3433 0.058 Uiso 1 1 calc R
C31 C 1.420(2) -0.5481(17) 0.3132(8) 0.088(6) Uani 1 1 d .
H31A H 1.3114 -0.5661 0.3398 0.105 Uiso 1 1 calc R
H31B H 1.4582 -0.4532 0.3148 0.105 Uiso 1 1 calc R
C32 C 1.382(2) -0.5604(17) 0.2598(8) 0.075(5) Uani 1 1 d .
H32 H 1.2767 -0.5233 0.2521 0.090 Uiso 1 1 calc R
C33 C 1.484(2) -0.6189(17) 0.2229(7) 0.074(5) Uani 1 1 d .
H33 H 1.4476 -0.6186 0.1900 0.089 Uiso 1 1 calc R
C34 C 1.6635(16) -0.6909(13) 0.2271(6) 0.047(4) Uani 1 1 d .
H34 H 1.6451 -0.7915 0.2276 0.056 Uiso 1 1 calc R
C35 C 1.7155(17) -0.6644(15) 0.2813(5) 0.052(4) Uani 1 1 d .
H35 H 1.7888 -0.7424 0.2912 0.062 Uiso 1 1 calc R
C36 C 1.8258(17) -0.5330(13) 0.2763(6) 0.043(3) Uani 1 1 d .
C37 C 1.801(2) -0.4868(15) 0.3314(5) 0.067(5) Uani 1 1 d .
H37A H 1.7569 -0.3925 0.3312 0.081 Uiso 1 1 calc R
H37B H 1.9137 -0.4879 0.3434 0.081 Uiso 1 1 calc R
C38 C 1.9220(18) -0.4780(13) 0.2294(7) 0.054(4) Uani 1 1 d .
H38 H 1.9879 -0.3970 0.2288 0.064 Uiso 1 1 calc R
C39 C 1.9274(18) -0.5391(15) 0.1803(6) 0.051(4) Uani 1 1 d .
C40 C 1.8086(18) -0.6444(15) 0.1783(6) 0.053(4) Uani 1 1 d .
C41 C 1.8103(19) -0.7097(14) 0.1309(7) 0.060(4) Uani 1 1 d .
H41 H 1.7306 -0.7824 0.1314 0.072 Uiso 1 1 calc R
C42 C 1.926(2) -0.6683(15) 0.0848(6) 0.062(4) Uani 1 1 d .
H42 H 1.9223 -0.7088 0.0533 0.074 Uiso 1 1 calc R
C43 C 2.0536(18) -0.5605(15) 0.0854(6) 0.054(4) Uani 1 1 d .
C44 C 2.181(2) -0.5162(19) 0.0361(7) 0.083(5) Uani 1 1 d .
H44 H 2.1774 -0.5547 0.0041 0.099 Uiso 1 1 calc R
C45 C 2.304(2) -0.417(2) 0.0380(8) 0.095(6) Uani 1 1 d .
H45 H 2.3906 -0.3934 0.0074 0.113 Uiso 1 1 calc R
C46 C 2.306(2) -0.350(2) 0.0845(9) 0.092(6) Uani 1 1 d .
H46 H 2.3876 -0.2784 0.0842 0.110 Uiso 1 1 calc R
C47 C 2.185(2) -0.3918(16) 0.1298(6) 0.066(4) Uani 1 1 d .
H47 H 2.1872 -0.3493 0.1609 0.079 Uiso 1 1 calc R
C48 C 2.0547(18) -0.4972(14) 0.1320(6) 0.047(4) Uani 1 1 d .
O1 O 1.2233(13) 0.1184(11) 0.3998(4) 0.073(3) Uani 1 1 d .
O2 O 1.0668(15) -0.3247(12) 0.4162(5) 0.094(4) Uani 1 1 d .
O3 O 1.7306(13) -0.8221(12) 0.3990(4) 0.073(3) Uani 1 1 d .
O4 O 1.5585(13) -0.3913(12) 0.4158(5) 0.081(3) Uani 1 1 d .

loop_
_atom_site_aniso_label
_atom_site_aniso_U_11
_atom_site_aniso_U_22
_atom_site_aniso_U_33
_atom_site_aniso_U_23
_atom_site_aniso_U_13
_atom_site_aniso_U_12
C1 0.072(10) 0.070(12) 0.085(13) 0.004(9) -0.032(10) -0.019(9)
C2 0.060(9) 0.024(9) 0.078(12) -0.015(8) -0.008(9) -0.019(7)
C3 0.053(8) 0.023(8) 0.051(9) 0.000(6) 0.001(7) 0.005(6)
C4 0.072(11) 0.037(11) 0.074(12) 0.000(8) -0.035(10) -0.010(9)
C5 0.077(12) 0.079(13) 0.097(14) 0.018(10) -0.030(11) -0.035(10)
C6 0.053(9) 0.058(10) 0.055(10) 0.006(8) -0.011(8) -0.002(8)
C7 0.068(10) 0.080(12) 0.087(14) 0.006(10) -0.013(10) -0.024(9)
C8 0.046(9) 0.113(15) 0.061(12) 0.024(10) -0.004(9) -0.011(9)
C9 0.050(10) 0.079(12) 0.070(12) -0.018(9) -0.044(9) 0.013(8)
C10 0.051(9) 0.045(9) 0.057(10) 0.013(7) -0.005(8) 0.011(7)
C11 0.038(8) 0.039(9) 0.065(10) 0.005(7) -0.006(7) -0.004(6)
C12 0.060(10) 0.065(10) 0.045(10) -0.006(8) -0.037(8) 0.027(8)
C13 0.078(11) 0.062(11) 0.067(11) -0.016(8) -0.033(9) 0.036(8)
C14 0.057(9) 0.062(10) 0.038(9) -0.021(8) -0.017(8) 0.022(7)
C15 0.057(10) 0.045(10) 0.069(12) -0.024(8) -0.014(9) -0.006(8)
C16 0.047(9) 0.044(10) 0.057(10) -0.010(7) -0.022(8) -0.001(7)
C17 0.079(11) 0.067(11) 0.050(11) 0.000(8) -0.028(10) -0.005(8)
C18 0.082(12) 0.042(10) 0.061(11) 0.018(7) -0.022(10) -0.014(8)
C19 0.063(10) 0.041(9) 0.048(10) 0.006(7) -0.018(8) 0.001(7)
C20 0.076(13) 0.105(15) 0.038(10) -0.017(9) -0.002(9) -0.012(11)
C21 0.070(12) 0.102(15) 0.055(12) -0.030(11) 0.000(9) 0.012(11)
C22 0.093(14) 0.101(15) 0.074(14) -0.027(12) -0.001(12) 0.021(10)
C23 0.084(13) 0.081(13) 0.059(12) 0.007(9) -0.015(10) -0.005(10)
C24 0.052(10) 0.044(10) 0.068(12) -0.029(8) -0.026(9) 0.012(7)
C25 0.112(13) 0.067(13) 0.104(15) -0.002(10) -0.060(13) 0.003(10)
C26 0.039(8) 0.063(12) 0.052(10) -0.003(8) -0.001(8) 0.008(8)
C27 0.054(9) 0.035(9) 0.045(9) -0.008(7) -0.012(8) 0.000(7)
C28 0.055(10) 0.032(10) 0.089(12) -0.025(8) -0.015(9) 0.014(7)
C29 0.042(9) 0.096(12) 0.060(11) -0.029(9) 0.013(8) -0.020(8)
C30 0.038(8) 0.036(9) 0.065(10) -0.003(7) 0.003(8) 0.017(6)
C31 0.080(12) 0.073(13) 0.109(17) -0.022(11) -0.010(12) -0.003(9)
C32 0.057(11) 0.095(14) 0.087(14) -0.034(11) -0.038(11) 0.026(9)
C33 0.079(13) 0.088(13) 0.073(13) 0.001(10) -0.063(11) -0.036(10)
C34 0.044(8) 0.029(8) 0.063(11) 0.009(7) -0.006(8) -0.009(6)
C35 0.049(9) 0.070(11) 0.043(10) -0.005(7) -0.026(8) -0.003(8)
C36 0.050(8) 0.032(9) 0.049(10) -0.002(7) -0.020(7) -0.007(7)
C37 0.106(13) 0.054(11) 0.042(10) -0.003(8) -0.015(9) -0.034(9)
C38 0.064(10) 0.026(9) 0.077(12) -0.010(8) -0.026(9) -0.008(7)
C39 0.052(9) 0.053(10) 0.047(10) 0.001(8) -0.014(8) -0.012(8)
C40 0.051(9) 0.052(10) 0.069(12) -0.010(8) -0.041(9) 0.013(8)
C41 0.067(10) 0.042(10) 0.075(13) -0.006(9) -0.022(10) -0.011(7)
C42 0.092(12) 0.052(10) 0.047(10) -0.001(8) -0.030(9) -0.010(9)
C43 0.065(10) 0.037(9) 0.060(11) 0.012(8) -0.021(9) -0.004(8)
C44 0.092(13) 0.083(14) 0.070(13) 0.020(10) -0.020(11) 0.006(11)
C45 0.080(13) 0.137(19) 0.061(14) 0.010(13) -0.011(11) -0.046(13)
C46 0.059(11) 0.109(16) 0.098(16) 0.016(13) -0.005(12) -0.026(10)
C47 0.079(11) 0.060(11) 0.062(11) -0.001(8) -0.024(10) -0.023(9)
C48 0.061(10) 0.035(9) 0.053(10) -0.007(7) -0.027(8) -0.001(7)
O1 0.084(7) 0.055(8) 0.086(8) -0.022(6) -0.021(6) -0.007(6)
O2 0.117(9) 0.037(7) 0.125(11) 0.005(6) -0.020(8) -0.011(7)
O3 0.084(7) 0.059(8) 0.073(8) 0.003(6) -0.013(6) 0.004(6)
O4 0.085(7) 0.054(8) 0.110(9) -0.020(6) -0.029(7) 0.014(6)

loop_
_atom_type_symbol
_atom_type_description
_atom_type_scat_dispersion_real
_atom_type_scat_dispersion_imag
_atom_type_scat_source
C C 0.0033 0.0016 'International Tables Vol C Tables 4.2.6.8 and 6.1.1.4'
H H 0.0000 0.0000 'International Tables Vol C Tables 4.2.6.8 and 6.1.1.4'
O O 0.0106 0.0060 'International Tables Vol C Tables 4.2.6.8 and 6.1.1.4'

loop_
_geom_angle_atom_site_label_1
_geom_angle_atom_site_label_2
_geom_angle_atom_site_label_3
_geom_angle
C2 C1 H1A 109.5
C2 C1 H1B 109.5
H1A C1 H1B 109.5
C2 C1 H1C 109.5
H1A C1 H1C 109.5
H1B C1 H1C 109.5
O1 C2 C1 119.8(13)
O1 C2 C3 121.0(14)
C1 C2 C3 119.1(12)
C13 C3 C4 111.9(11)
C13 C3 C6 104.1(11)
C4 C3 C6 115.6(11)
C13 C3 C2 113.3(11)
C4 C3 C2 102.8(11)
C6 C3 C2 109.6(11)
O2 C4 C3 122.4(15)
O2 C4 C5 120.4(14)
C3 C4 C5 116.7(13)
C4 C5 H5A 109.5
C4 C5 H5B 109.5
H5A C5 H5B 109.5
C4 C5 H5C 109.5
H5A C5 H5C 109.5
H5B C5 H5C 109.5
C11 C6 C3 103.1(10)
C11 C6 C7 109.3(12)
C3 C6 C7 108.9(11)
C11 C6 H6 111.7
C3 C6 H6 111.7
C7 C6 H6 111.7
C8 C7 C6 116.6(13)
C8 C7 H7A 108.1
C6 C7 H7A 108.1
C8 C7 H7B 108.1
C6 C7 H7B 108.1
H7A C7 H7B 107.3
C9 C8 C7 118.4(14)
C9 C8 H8 120.8
C7 C8 H8 120.8
C8 C9 C10 130.3(15)
C8 C9 H9 114.8
C10 C9 H9 114.8
C9 C10 C16 113.3(12)
C9 C10 C11 111.0(11)
C16 C10 C11 110.2(10)
C9 C10 H10 107.4
C16 C10 H10 107.4
C11 C10 H10 107.4
C12 C11 C6 104.4(10)
C12 C11 C10 112.0(11)
C6 C11 C10 117.4(10)
C12 C11 H11 107.5
C6 C11 H11 107.5
C10 C11 H11 107.5
C14 C12 C11 124.0(13)
C14 C12 C13 130.7(13)
C11 C12 C13 105.1(11)
C3 C13 C12 108.3(11)
C3 C13 H13A 110.0
C12 C13 H13A 110.0
C3 C13 H13B 110.0
C12 C13 H13B 110.0
H13A C13 H13B 108.4
C12 C14 C15 120.9(13)
C12 C14 H14 119.6
C15 C14 H14 119.6
C16 C15 C24 119.2(14)
C16 C15 C14 119.4(13)
C24 C15 C14 121.4(13)
C15 C16 C17 120.3(13)
C15 C16 C10 121.9(13)
C17 C16 C10 117.2(12)
C18 C17 C16 121.2(14)
C18 C17 H17 119.4
C16 C17 H17 119.4
C17 C18 C19 119.5(13)
C17 C18 H18 120.3
C19 C18 H18 120.3
C24 C19 C20 121.0(13)
C24 C19 C18 119.0(12)
C20 C19 C18 119.9(14)
C21 C20 C19 119.9(15)
C21 C20 H20 120.0
C19 C20 H20 120.0
C20 C21 C22 119.2(15)
C20 C21 H21 120.4
C22 C21 H21 120.4
C23 C22 C21 120.7(16)
C23 C22 H22 119.6
C21 C22 H22 119.6
C22 C23 C24 122.9(16)
C22 C23 H23 118.5
C24 C23 H23 118.5
C23 C24 C19 116.1(13)
C23 C24 C15 123.2(15)
C19 C24 C15 120.6(12)
C26 C25 H25A 109.5
C26 C25 H25B 109.5
H25A C25 H25B 109.5
C26 C25 H25C 109.5
H25A C25 H25C 109.5
H25B C25 H25C 109.5
O3 C26 C27 122.7(14)
O3 C26 C25 119.6(13)
C27 C26 C25 117.7(14)
C26 C27 C28 107.5(12)
C26 C27 C37 112.3(12)
C28 C27 C37 113.1(11)
C26 C27 C30 111.5(11)
C28 C27 C30 111.4(10)
C37 C27 C30 101.1(10)
O4 C28 C29 117.4(12)
O4 C28 C27 121.7(13)
C29 C28 C27 120.9(12)
C28 C29 H29A 109.5
C28 C29 H29B 109.5
H29A C29 H29B 109.5
C28 C29 H29C 109.5
H29A C29 H29C 109.5
H29B C29 H29C 109.5
C35 C30 C27 102.3(10)
C35 C30 C31 111.6(12)
C27 C30 C31 109.9(11)
C35 C30 H30 110.9
C27 C30 H30 110.9
C31 C30 H30 110.9
C32 C31 C30 113.6(13)
C32 C31 H31A 108.8
C30 C31 H31A 108.8
C32 C31 H31B 108.8
C30 C31 H31B 108.8
H31A C31 H31B 107.7
C33 C32 C31 124.0(15)
C33 C32 H32 118.0
C31 C32 H32 118.0
C32 C33 C34 126.9(15)
C32 C33 H33 116.6
C34 C33 H33 116.6
C40 C34 C35 112.7(11)
C40 C34 C33 111.5(11)
C35 C34 C33 109.5(12)
C40 C34 H34 107.6
C35 C34 H34 107.6
C33 C34 H34 107.6
C30 C35 C36 105.2(12)
C30 C35 C34 117.3(11)
C36 C35 C34 112.0(11)
C30 C35 H35 107.3
C36 C35 H35 107.3
C34 C35 H35 107.3
C38 C36 C37 131.0(13)
C38 C36 C35 122.6(13)
C37 C36 C35 106.3(12)
C36 C37 C27 108.3(11)
C36 C37 H37A 110.0
C27 C37 H37A 110.0
C36 C37 H37B 110.0
C27 C37 H37B 110.0
H37A C37 H37B 108.4
C36 C38 C39 122.3(13)
C36 C38 H38 118.8
C39 C38 H38 118.8
C40 C39 C38 119.7(14)
C40 C39 C48 117.6(14)
C38 C39 C48 122.7(14)
C39 C40 C41 121.9(15)
C39 C40 C34 120.9(13)
C41 C40 C34 117.1(13)
C42 C41 C40 121.1(14)
C42 C41 H41 119.5
C40 C41 H41 119.5
C41 C42 C43 118.7(14)
C41 C42 H42 120.6
C43 C42 H42 120.6
C48 C43 C42 120.5(14)
C48 C43 C44 120.2(15)
C42 C43 C44 119.3(16)
C45 C44 C43 118.2(17)
C45 C44 H44 120.9
C43 C44 H44 120.9
C44 C45 C46 122.7(17)
C44 C45 H45 118.7
C46 C45 H45 118.7
C47 C46 C45 117.7(17)
C47 C46 H46 121.1
C45 C46 H46 121.1
C46 C47 C48 123.5(16)
C46 C47 H47 118.3
C48 C47 H47 118.3
C43 C48 C47 117.6(14)
C43 C48 C39 120.1(13)
C47 C48 C39 122.3(14)

loop_
_geom_bond_atom_site_label_1
_geom_bond_atom_site_label_2
_geom_bond_distance
C1 C2 1.50(2)
C1 H1A 0.9600
C1 H1B 0.9600
C1 H1C 0.9600
C2 O1 1.228(14)
C2 C3 1.568(18)
C3 C13 1.497(17)
C3 C4 1.518(18)
C3 C6 1.555(18)
C4 O2 1.193(15)
C4 C5 1.54(2)
C5 H5A 0.9600
C5 H5B 0.9600
C5 H5C 0.9600
C6 C11 1.542(17)
C6 C7 1.568(19)
C6 H6 0.9800
C7 C8 1.52(2)
C7 H7A 0.9700
C7 H7B 0.9700
C8 C9 1.299(19)
C8 H8 0.9300
C9 C10 1.488(18)
C9 H9 0.9300
C10 C16 1.508(18)
C10 C11 1.555(18)
C10 H10 0.9800
C11 C12 1.537(17)
C11 H11 0.9800
C12 C14 1.280(17)
C12 C13 1.555(19)
C13 H13A 0.9700
C13 H13B 0.9700
C14 C15 1.451(19)
C14 H14 0.9300
C15 C16 1.387(18)
C15 C24 1.437(19)
C16 C17 1.436(18)
C17 C18 1.369(19)
C17 H17 0.9300
C18 C19 1.456(19)
C18 H18 0.9300
C19 C24 1.408(18)
C19 C20 1.418(19)
C20 C21 1.37(2)
C20 H20 0.9300
C21 C22 1.40(2)
C21 H21 0.9300
C22 C23 1.34(2)
C22 H22 0.9300
C23 C24 1.40(2)
C23 H23 0.9300
C25 C26 1.54(2)
C25 H25A 0.9600
C25 H25B 0.9600
C25 H25C 0.9600
C26 O3 1.232(15)
C26 C27 1.486(19)
C27 C28 1.504(18)
C27 C37 1.545(17)
C27 C30 1.588(18)
C28 O4 1.220(14)
C28 C29 1.488(18)
C29 H29A 0.9600
C29 H29B 0.9600
C29 H29C 0.9600
C30 C35 1.494(17)
C30 C31 1.59(2)
C30 H30 0.9800
C31 C32 1.46(2)
C31 H31A 0.9700
C31 H31B 0.9700
C32 C33 1.28(2)
C32 H32 0.9300
C33 C34 1.56(2)
C33 H33 0.9300
C34 C40 1.529(18)
C34 C35 1.549(18)
C34 H34 0.9800
C35 C36 1.508(17)
C35 H35 0.9800
C36 C38 1.334(18)
C36 C37 1.490(18)
C37 H37A 0.9700
C37 H37B 0.9700
C38 C39 1.425(19)
C38 H38 0.9300
C39 C40 1.379(18)
C39 C48 1.437(18)
C40 C41 1.411(19)
C41 C42 1.350(18)
C41 H41 0.9300
C42 C43 1.436(18)
C42 H42 0.9300
C43 C48 1.387(18)
C43 C44 1.46(2)
C44 C45 1.36(2)
C44 H44 0.9300
C45 C46 1.41(2)
C45 H45 0.9300
C46 C47 1.36(2)
C46 H46 0.9300
C47 C48 1.416(18)
C47 H47 0.9300
